data_2101630
loop_
_publ_author_name
'Cabeza, A.'
'Aranda, M. A. G.'
'Martinez-Lara, M.'
'Bruque, S.'
'Sanz, J.'

_publ_section_title
;
 <i>Ab initio</i> powder structure determination and thermal behavior
 of a new lead(II) phenylphosphonate, Pb(O~3~PC~6~H~5~)
;
_journal_issue 6
_journal_name_full 'Acta Crystallographica Section B'
_journal_page_first 982
_journal_page_last 988
_journal_paper_doi 10.1107/S0108768196006829
_journal_volume 52
_journal_year 1996
_chemical_formula_sum 'C6 H5 O3 P Pb'
_space_group_IT_number 2
_space_group_name_Hall '-P 1'
_space_group_name_H-M_alt 'P -1'
_symmetry_cell_setting triclinic
_symmetry_space_group_name_Hall '-P 1'
_symmetry_space_group_name_H-M 'P -1'
_cell_angle_alpha 106.188(3)
_cell_angle_beta 94.927(3)
_cell_angle_gamma 96.977(2)
_cell_formula_units_Z 4
_cell_length_a 13.6907(5)
_cell_length_b 9.3327(4)
_cell_length_c 7.0432(3)
_cell_volume 851.04(8)
_diffrn_radiation_type Cu
_diffrn_radiation_wavelength 1.54184
_cod_data_source_file du0407.cif
_cod_original_formula_sum 'C6 H5 O3 P1 Pb1'
_cod_database_code 2101630

loop_
_space_group_symop_id
_space_group_symop_operation_xyz
1 x,y,z
2 -x,-y,-z

loop_
_atom_site_label
_atom_site_fract_x
_atom_site_fract_y
_atom_site_fract_z
_atom_site_U_iso_or_equiv
Pb(1) .8999(2) .9217(3) .1293(5) .0125(11)
Pb(2) .0662(2) .6751(3) .4103(4) .0068(10)
P(1) .1225(6) .1112(11) .4165(19) .000(2)
P(2) .0938(6) .6853(10) .8887(16) .0002
O(11) .0611(12) .057(3) .209(2) .0002
O(12) .1071(13) .989(2) .525(3) .0002
O(13) .0820(11) .2424(19) .557(3) .0002
O(21) .0330(13) .5681(18) .707(2) .0002
O(22) .0418(14) .708(2) .076(2) .0002
O(23) .1234(11) .8351(16) .843(2) .0002
C(11) .2528(8) .1642(16) .397(3) .0002
C(12) .3002(10) .3126(15) .488(5) .0002
C(13) .3036(12) .060(2) .276(5) .0002
C(14) .4043(10) .342(3) .512(5) .0002
C(15) .4027(14) .106(3) .256(5) .0002
C(16) .4556(9) .242(3) .385(6) .0002
C(21) .2079(7) .616(2) .940(4) .0002
C(22) .2988(8) .696(3) .924(6) .0002
C(23) .2078(12) .500(3) .030(5) .0002
C(24) .3875(8) .661(4) 1.001(6) .0002
C(25) .2961(13) .471(14) 1.119(5) .0002
C(26) .3863(11) .540(3) 1.082(5) .0002
